data_7054871
loop_
_publ_author_name
'Smiles, Danil E.'
'Wu, Guang'
'Hayton, Trevor W.'

_publ_section_title
;
 Reactivity of [U(CH2SiMe2NSiMe3)(NR2)2] (R = SiMe3) with elemental
 chalcogens: towards a better understanding of chalcogen atom transfer in
 the actinides
;
_journal_issue 10
_journal_name_full 'New J. Chem.'
_journal_page_first 7563
_journal_paper_doi 10.1039/C5NJ00739A
_journal_volume 39
_journal_year 2015
_chemical_formula_sum 'C26 H74 K N3 O2 S2 Si6 U'
_chemical_formula_weight 970.67
_chemical_name_systematic
; 
 ? 
;
_chemical_properties_physical Air-sensitive
_space_group_IT_number 14
_symmetry_cell_setting monoclinic
_symmetry_space_group_name_Hall '-P 2ybc'
_symmetry_space_group_name_H-M 'P 1 21/c 1'
_atom_sites_solution_hydrogens geom
_atom_sites_solution_primary direct
_atom_sites_solution_secondary difmap
_audit_creation_method SHELXL-97
_audit_update_record
;
2015-02-20 deposited with the CCDC.
2015-05-19 downloaded from the CCDC.
;
_cell_angle_alpha 90.00
_cell_angle_beta 100.297(4)
_cell_angle_gamma 90.00
_cell_formula_units_Z 4
_cell_length_a 15.6285(12)
_cell_length_b 20.3969(16)
_cell_length_c 14.6493(13)
_cell_measurement_temperature 100(2)
_cell_volume 4594.6(7)
_computing_structure_refinement 'SHELXL-97 (Sheldrick, 2008)'
_computing_structure_solution 'SHELXS-97 (Sheldrick, 2008)'
_diffrn_ambient_temperature 100(2)
_diffrn_measured_fraction_theta_full 0.997
_diffrn_measured_fraction_theta_max 0.997
_diffrn_radiation_monochromator graphite
_diffrn_radiation_source 'fine-focus sealed tube'
_diffrn_radiation_type MoK\a
_diffrn_radiation_wavelength 0.71073
_diffrn_reflns_av_R_equivalents 0.0298
_diffrn_reflns_av_sigmaI/netI 0.0241
_diffrn_reflns_limit_h_max 20
_diffrn_reflns_limit_h_min -20
_diffrn_reflns_limit_k_max 27
_diffrn_reflns_limit_k_min -27
_diffrn_reflns_limit_l_max 19
_diffrn_reflns_limit_l_min -14
_diffrn_reflns_number 52766
_diffrn_reflns_theta_full 28.41
_diffrn_reflns_theta_max 28.41
_diffrn_reflns_theta_min 1.32
_exptl_absorpt_coefficient_mu 3.895
_exptl_absorpt_correction_T_max 0.7457
_exptl_absorpt_correction_T_min 0.5474
_exptl_absorpt_correction_type multi-scan
_exptl_absorpt_process_details SADABS
_exptl_crystal_colour orange
_exptl_crystal_density_diffrn 1.403
_exptl_crystal_density_method 'not measured'
_exptl_crystal_description block
_exptl_crystal_F_000 1976
_exptl_crystal_size_max 0.2
_exptl_crystal_size_mid 0.1
_exptl_crystal_size_min 0.05
_refine_diff_density_max 0.845
_refine_diff_density_min -0.494
_refine_diff_density_rms 0.073
_refine_ls_extinction_method none
_refine_ls_goodness_of_fit_ref 1.020
_refine_ls_hydrogen_treatment mixed
_refine_ls_matrix_type full
_refine_ls_number_parameters 403
_refine_ls_number_reflns 11508
_refine_ls_number_restraints 0
_refine_ls_restrained_S_all 1.020
_refine_ls_R_factor_all 0.0224
_refine_ls_R_factor_gt 0.0174
_refine_ls_shift/su_max 0.010
_refine_ls_shift/su_mean 0.000
_refine_ls_structure_factor_coef Fsqd
_refine_ls_weighting_details 'calc w=1/[\s^2^(Fo^2^)+(0.0144P)^2^+2.8840P] where P=(Fo^2^+2Fc^2^)/3'
_refine_ls_weighting_scheme calc
_refine_ls_wR_factor_gt 0.0385
_refine_ls_wR_factor_ref 0.0399
_reflns_number_gt 10380
_reflns_number_total 11508
_reflns_threshold_expression >2sigma(I)
_cod_data_source_file c5nj00739a2.cif
_cod_data_source_block complex_10
_cod_depositor_comments
;
The following automatic conversions were performed:

'_symmetry_cell_setting' value 'Monoclinic' changed to 'monoclinic'
according to
/usr/data/users/saulius/crontab/automatic-downloads/rss-feeds/RSC/lib/dictionaries/cif_core.dic
dictionary named 'cif_core.dic' version 2.4.2 from 2011-04-26.

Automatic conversion script
Id: cif_fix_values 3271 2015-04-21 07:52:19Z andrius 

 Adding full bibliography for 7054870--7054871.cif.
;
_cod_original_cell_volume 4594.6(6)
_cod_original_sg_symbol_H-M P2(1)/C
_cod_database_code 7054871

loop_
_symmetry_equiv_pos_as_xyz
'x, y, z'
'-x, y+1/2, -z+1/2'
'-x, -y, -z'
'x, -y-1/2, z-1/2'

loop_
_atom_site_label
_atom_site_type_symbol
_atom_site_fract_x
_atom_site_fract_y
_atom_site_fract_z
_atom_site_U_iso_or_equiv
_atom_site_adp_type
_atom_site_occupancy
_atom_site_symmetry_multiplicity
_atom_site_calc_flag
_atom_site_refinement_flags
U1 U 0.740869(4) 0.521942(3) 0.273718(4) 0.00949(2) Uani 1 1 d .
S2 S 0.87934(3) 0.45311(2) 0.36936(3) 0.01733(9) Uani 1 1 d .
S1 S 0.87803(3) 0.55264(2) 0.40653(3) 0.01831(9) Uani 1 1 d .
K1 K 1.07656(2) 0.528286(19) 0.39450(3) 0.01772(8) Uani 1 1 d .
Si1 Si 0.87810(3) 0.55969(3) 0.12169(3) 0.01584(10) Uani 1 1 d .
Si2 Si 0.77810(3) 0.43543(3) 0.07726(4) 0.01619(10) Uani 1 1 d .
Si3 Si 0.66946(3) 0.66117(2) 0.36891(4) 0.01492(10) Uani 1 1 d .
Si4 Si 0.62603(3) 0.66536(2) 0.16393(4) 0.01490(10) Uani 1 1 d .
Si5 Si 0.53548(3) 0.46206(2) 0.24699(4) 0.01457(10) Uani 1 1 d .
Si6 Si 0.65157(3) 0.40146(3) 0.41014(4) 0.01701(10) Uani 1 1 d .
N1 N 0.79606(9) 0.50690(7) 0.14176(10) 0.0141(3) Uani 1 1 d .
N2 N 0.67132(9) 0.62146(7) 0.26311(10) 0.0126(3) Uani 1 1 d .
N3 N 0.63669(9) 0.45496(7) 0.31650(10) 0.0125(3) Uani 1 1 d .
C20 C 1.17611(17) 0.65854(14) 0.24109(19) 0.0441(6) Uani 1 1 d .
H63 H 1.1516 0.6976 0.2055 0.053 Uiso 1 1 calc R
H62 H 1.1645 0.6202 0.1993 0.053 Uiso 1 1 calc R
O1 O 1.12214(9) 0.41120(7) 0.33379(9) 0.0229(3) Uani 1 1 d .
C1 C 0.98808(12) 0.52344(11) 0.16476(15) 0.0247(4) Uani 1 1 d .
H1 H 0.9849 0.4940 0.2169 0.037 Uiso 1 1 calc R
H3 H 1.0298 0.5587 0.1853 0.037 Uiso 1 1 calc R
H2 H 1.0071 0.4987 0.1146 0.037 Uiso 1 1 calc R
C2 C 0.87893(13) 0.39787(11) 0.04655(15) 0.0272(5) Uani 1 1 d .
H6 H 0.9205 0.3885 0.1035 0.041 Uiso 1 1 calc R
H4 H 0.9051 0.4285 0.0079 0.041 Uiso 1 1 calc R
H5 H 0.8638 0.3570 0.0122 0.041 Uiso 1 1 calc R
C3 C 0.70289(13) 0.44912(11) -0.03551(14) 0.0246(4) Uani 1 1 d .
H7 H 0.6512 0.4729 -0.0244 0.037 Uiso 1 1 calc R
H9 H 0.6854 0.4067 -0.0644 0.037 Uiso 1 1 calc R
H8 H 0.7327 0.4749 -0.0768 0.037 Uiso 1 1 calc R
C4 C 0.73228(14) 0.37037(10) 0.14503(15) 0.0243(4) Uani 1 1 d .
H11 H 0.6811 0.3876 0.1672 0.036 Uiso 1 1 calc R
H10 H 0.7763 0.3573 0.1982 0.036 Uiso 1 1 calc R
H12 H 0.7154 0.3322 0.1052 0.036 Uiso 1 1 calc R
C5 C 0.87099(13) 0.58030(11) -0.00430(13) 0.0232(4) Uani 1 1 d .
H13 H 0.8155 0.6022 -0.0273 0.035 Uiso 1 1 calc R
H15 H 0.8747 0.5399 -0.0397 0.035 Uiso 1 1 calc R
H14 H 0.9191 0.6095 -0.0117 0.035 Uiso 1 1 calc R
C6 C 0.87472(13) 0.64014(10) 0.18292(14) 0.0238(4) Uani 1 1 d .
H18 H 0.8711 0.6322 0.2481 0.036 Uiso 1 1 calc R
H17 H 0.8237 0.6651 0.1533 0.036 Uiso 1 1 calc R
H16 H 0.9276 0.6651 0.1794 0.036 Uiso 1 1 calc R
C7 C 0.67141(13) 0.60085(9) 0.46539(13) 0.0191(4) Uani 1 1 d .
H20 H 0.6298 0.5656 0.4451 0.029 Uiso 1 1 calc R
H19 H 0.6555 0.6230 0.5193 0.029 Uiso 1 1 calc R
H21 H 0.7300 0.5824 0.4824 0.029 Uiso 1 1 calc R
C8 C 0.76535(13) 0.71688(10) 0.40171(15) 0.0242(4) Uani 1 1 d .
H22 H 0.7637 0.7367 0.4623 0.036 Uiso 1 1 calc R
H24 H 0.7633 0.7515 0.3550 0.036 Uiso 1 1 calc R
H23 H 0.8191 0.6916 0.4050 0.036 Uiso 1 1 calc R
C9 C 0.65230(13) 0.63125(10) 0.05287(13) 0.0212(4) Uani 1 1 d .
H25 H 0.6871 0.5913 0.0663 0.032 Uiso 1 1 calc R
H26 H 0.6853 0.6638 0.0242 0.032 Uiso 1 1 calc R
H27 H 0.5982 0.6209 0.0103 0.032 Uiso 1 1 calc R
C10 C 0.50408(12) 0.66985(11) 0.14457(15) 0.0252(4) Uani 1 1 d .
H30 H 0.4802 0.6257 0.1477 0.038 Uiso 1 1 calc R
H29 H 0.4824 0.6888 0.0833 0.038 Uiso 1 1 calc R
H28 H 0.4861 0.6974 0.1926 0.038 Uiso 1 1 calc R
C11 C 0.66715(13) 0.75208(9) 0.16793(14) 0.0226(4) Uani 1 1 d .
H31 H 0.6524 0.7744 0.2223 0.034 Uiso 1 1 calc R
H32 H 0.6401 0.7752 0.1115 0.034 Uiso 1 1 calc R
H33 H 0.7304 0.7519 0.1721 0.034 Uiso 1 1 calc R
C12 C 0.56888(13) 0.71091(10) 0.37028(14) 0.0227(4) Uani 1 1 d .
H36 H 0.5176 0.6826 0.3559 0.034 Uiso 1 1 calc R
H34 H 0.5651 0.7458 0.3238 0.034 Uiso 1 1 calc R
H35 H 0.5714 0.7303 0.4319 0.034 Uiso 1 1 calc R
C13 C 0.46388(13) 0.52148(11) 0.29492(16) 0.0276(5) Uani 1 1 d .
H37 H 0.4502 0.5043 0.3531 0.041 Uiso 1 1 calc R
H38 H 0.4099 0.5277 0.2501 0.041 Uiso 1 1 calc R
H39 H 0.4940 0.5636 0.3067 0.041 Uiso 1 1 calc R
C14 C 0.55036(12) 0.49031(10) 0.12881(13) 0.0196(4) Uani 1 1 d .
H41 H 0.5975 0.5226 0.1352 0.029 Uiso 1 1 calc R
H40 H 0.4963 0.5104 0.0967 0.029 Uiso 1 1 calc R
H42 H 0.5650 0.4527 0.0929 0.029 Uiso 1 1 calc R
C15 C 0.54955(15) 0.37879(15) 0.45352(17) 0.0434(7) Uani 1 1 d .
H43 H 0.5155 0.4184 0.4594 0.065 Uiso 1 1 calc R
H44 H 0.5648 0.3575 0.5142 0.065 Uiso 1 1 calc R
H45 H 0.5151 0.3486 0.4096 0.065 Uiso 1 1 calc R
C16 C 0.70192(18) 0.32249(10) 0.38158(16) 0.0357(6) Uani 1 1 d .
H47 H 0.7047 0.2920 0.4337 0.054 Uiso 1 1 calc R
H46 H 0.7608 0.3309 0.3701 0.054 Uiso 1 1 calc R
H48 H 0.6666 0.3033 0.3260 0.054 Uiso 1 1 calc R
C17 C 0.72066(13) 0.43841(11) 0.51463(14) 0.0208(4) Uani 1 1 d .
C18 C 0.47457(15) 0.38347(11) 0.22184(16) 0.0335(5) Uani 1 1 d .
H53 H 0.4490 0.3709 0.2757 0.050 Uiso 1 1 calc R
H52 H 0.5145 0.3490 0.2089 0.050 Uiso 1 1 calc R
H54 H 0.4283 0.3892 0.1677 0.050 Uiso 1 1 calc R
C19 C 1.27082(19) 0.66706(15) 0.2661(2) 0.0515(7) Uani 1 1 d .
H64 H 1.2836 0.7060 0.3054 0.077 Uiso 1 1 calc R
H55 H 1.2955 0.6726 0.2097 0.077 Uiso 1 1 calc R
H57 H 1.2965 0.6283 0.3001 0.077 Uiso 1 1 calc R
O2 O 1.12981(10) 0.64922(8) 0.31802(11) 0.0321(4) Uani 1 1 d .
C21 C 1.12437(16) 0.70678(11) 0.37060(18) 0.0357(5) Uani 1 1 d .
H21A H 1.1031 0.7437 0.3287 0.043 Uiso 1 1 calc R
H21B H 1.1827 0.7184 0.4054 0.043 Uiso 1 1 calc R
C22 C 1.06268(17) 0.69513(12) 0.43756(19) 0.0404(6) Uani 1 1 d .
H60 H 1.0063 0.6806 0.4032 0.061 Uiso 1 1 calc R
H56 H 1.0551 0.7359 0.4705 0.061 Uiso 1 1 calc R
H59 H 1.0867 0.6613 0.4824 0.061 Uiso 1 1 calc R
C23 C 1.02073(16) 0.31878(12) 0.29998(17) 0.0376(6) Uani 1 1 d .
H65 H 0.9757 0.3498 0.2720 0.056 Uiso 1 1 calc R
H75 H 0.9941 0.2836 0.3309 0.056 Uiso 1 1 calc R
H67 H 1.0491 0.3000 0.2515 0.056 Uiso 1 1 calc R
C24 C 1.08730(15) 0.35407(10) 0.37000(15) 0.0281(5) Uani 1 1 d .
H68 H 1.0601 0.3669 0.4234 0.034 Uiso 1 1 calc R
H69 H 1.1355 0.3235 0.3931 0.034 Uiso 1 1 calc R
C25 C 1.17911(17) 0.39691(12) 0.27098(17) 0.0364(6) Uani 1 1 d .
H25A H 1.1453 0.3802 0.2119 0.044 Uiso 1 1 calc R
H25B H 1.2211 0.3626 0.2976 0.044 Uiso 1 1 calc R
C26 C 1.22667(15) 0.45765(14) 0.25331(16) 0.0366(6) Uani 1 1 d .
H71 H 1.1851 0.4903 0.2230 0.055 Uiso 1 1 calc R
H66 H 1.2686 0.4473 0.2130 0.055 Uiso 1 1 calc R
H70 H 1.2576 0.4752 0.3123 0.055 Uiso 1 1 calc R
H17A H 0.7609(16) 0.4666(12) 0.4989(17) 0.030(6) Uiso 1 1 d .
H17B H 0.6849(16) 0.4641(12) 0.5513(17) 0.030(6) Uiso 1 1 d .
H17C H 0.7496(17) 0.4046(14) 0.5495(18) 0.042(7) Uiso 1 1 d .

loop_
_atom_site_aniso_label
_atom_site_aniso_U_11
_atom_site_aniso_U_22
_atom_site_aniso_U_33
_atom_site_aniso_U_23
_atom_site_aniso_U_13
_atom_site_aniso_U_12
U1 0.00842(3) 0.01018(3) 0.00993(3) 0.00027(2) 0.00180(2) 0.00006(2)
S2 0.0159(2) 0.0173(2) 0.0178(2) 0.00224(17) 0.00024(17) 0.00469(17)
S1 0.0141(2) 0.0191(2) 0.0198(2) -0.00274(18) -0.00239(17) -0.00112(17)
K1 0.01477(17) 0.02030(19) 0.01755(19) -0.00035(15) 0.00146(15) 0.00060(15)
Si1 0.0120(2) 0.0234(3) 0.0127(2) 0.0006(2) 0.00363(18) -0.00092(19)
Si2 0.0169(2) 0.0182(2) 0.0141(2) -0.0024(2) 0.00477(19) 0.00192(19)
Si3 0.0174(2) 0.0115(2) 0.0163(2) -0.00189(19) 0.00421(19) 0.00120(18)
Si4 0.0149(2) 0.0129(2) 0.0168(3) 0.00301(19) 0.00250(19) 0.00208(18)
Si5 0.0110(2) 0.0159(2) 0.0164(2) -0.00139(19) 0.00142(19) -0.00382(18)
Si6 0.0199(2) 0.0169(2) 0.0144(2) 0.00272(19) 0.0034(2) -0.00474(19)
N1 0.0111(7) 0.0188(8) 0.0121(7) 0.0008(6) 0.0016(6) 0.0001(6)
N2 0.0131(7) 0.0117(7) 0.0134(7) 0.0014(6) 0.0032(6) 0.0001(5)
N3 0.0121(7) 0.0128(7) 0.0128(7) 0.0001(6) 0.0025(6) -0.0014(5)
C20 0.0470(15) 0.0410(15) 0.0465(16) 0.0032(12) 0.0142(12) -0.0072(12)
O1 0.0277(7) 0.0217(7) 0.0201(7) -0.0012(6) 0.0061(6) 0.0042(6)
C1 0.0136(9) 0.0362(12) 0.0239(11) 0.0021(9) 0.0019(8) 0.0003(8)
C2 0.0269(10) 0.0289(11) 0.0284(11) -0.0037(9) 0.0119(9) 0.0073(9)
C3 0.0238(10) 0.0334(11) 0.0158(10) -0.0056(8) 0.0015(8) -0.0021(9)
C4 0.0296(10) 0.0179(9) 0.0276(11) -0.0006(8) 0.0111(9) 0.0017(8)
C5 0.0209(9) 0.0327(11) 0.0172(10) 0.0028(8) 0.0071(8) -0.0005(8)
C6 0.0221(9) 0.0262(10) 0.0240(11) -0.0033(8) 0.0064(8) -0.0069(8)
C7 0.0237(9) 0.0179(9) 0.0166(9) -0.0010(7) 0.0058(7) 0.0046(7)
C8 0.0285(10) 0.0182(9) 0.0247(11) -0.0052(8) 0.0016(8) -0.0043(8)
C9 0.0252(10) 0.0212(10) 0.0168(10) 0.0044(8) 0.0024(8) 0.0029(8)
C10 0.0183(9) 0.0277(11) 0.0281(11) 0.0053(9) 0.0004(8) 0.0053(8)
C11 0.0284(10) 0.0147(9) 0.0257(11) 0.0055(8) 0.0075(8) 0.0016(8)
C12 0.0284(10) 0.0177(9) 0.0238(10) 0.0003(8) 0.0097(8) 0.0069(8)
C13 0.0176(9) 0.0356(12) 0.0304(12) -0.0005(9) 0.0064(8) 0.0052(8)
C14 0.0165(9) 0.0232(10) 0.0177(10) -0.0001(8) -0.0007(7) -0.0011(7)
C15 0.0320(12) 0.0731(19) 0.0249(12) 0.0169(12) 0.0045(10) -0.0230(12)
C16 0.0619(16) 0.0168(10) 0.0269(12) 0.0034(9) 0.0038(11) 0.0022(10)
C17 0.0214(9) 0.0235(10) 0.0165(10) 0.0043(8) 0.0009(8) -0.0019(8)
C18 0.0329(12) 0.0319(12) 0.0321(12) 0.0006(10) -0.0042(10) -0.0181(10)
C19 0.0582(17) 0.0467(16) 0.0547(18) 0.0089(14) 0.0236(14) -0.0013(14)
O2 0.0324(8) 0.0290(8) 0.0336(9) 0.0080(7) 0.0025(7) -0.0040(7)
C21 0.0357(12) 0.0257(11) 0.0429(14) 0.0117(10) -0.0005(11) -0.0031(9)
C22 0.0466(15) 0.0274(12) 0.0476(15) -0.0005(11) 0.0092(12) -0.0028(11)
C23 0.0456(14) 0.0285(12) 0.0357(13) -0.0063(10) -0.0008(11) -0.0016(10)
C24 0.0352(12) 0.0234(10) 0.0241(11) 0.0005(9) 0.0013(9) 0.0021(9)
C25 0.0502(15) 0.0324(12) 0.0311(13) 0.0030(10) 0.0195(11) 0.0162(11)
C26 0.0268(11) 0.0594(16) 0.0241(12) -0.0060(11) 0.0057(9) -0.0036(11)

loop_
_atom_type_symbol
_atom_type_description
_atom_type_scat_dispersion_real
_atom_type_scat_dispersion_imag
_atom_type_scat_source
C C 0.0033 0.0016 'International Tables Vol C Tables 4.2.6.8 and 6.1.1.4'
H H 0.0000 0.0000 'International Tables Vol C Tables 4.2.6.8 and 6.1.1.4'
N N 0.0061 0.0033 'International Tables Vol C Tables 4.2.6.8 and 6.1.1.4'
Si Si 0.0817 0.0704 'International Tables Vol C Tables 4.2.6.8 and 6.1.1.4'
S S 0.1246 0.1234 'International Tables Vol C Tables 4.2.6.8 and 6.1.1.4'
K K 0.2009 0.2494 'International Tables Vol C Tables 4.2.6.8 and 6.1.1.4'
U U -9.6767 9.6646 'International Tables Vol C Tables 4.2.6.8 and 6.1.1.4'
O O 0.0106 0.0060 'International Tables Vol C Tables 4.2.6.8 and 6.1.1.4'

loop_
_geom_angle_atom_site_label_1
_geom_angle_atom_site_label_2
_geom_angle_atom_site_label_3
_geom_angle
_geom_angle_site_symmetry_1
_geom_angle_site_symmetry_3
N1 U1 N2 107.99(5) . .
N1 U1 N3 123.15(5) . .
N2 U1 N3 101.21(5) . .
N1 U1 S1 105.73(4) . .
N2 U1 S1 98.58(4) . .
N3 U1 S1 116.86(4) . .
N1 U1 S2 88.89(4) . .
N2 U1 S2 143.88(4) . .
N3 U1 S2 95.11(4) . .
S1 U1 S2 45.447(14) . .
S1 S2 U1 66.111(17) . .
S1 S2 K1 65.643(18) . .
U1 S2 K1 116.165(17) . .
S1 S2 K1 68.96(2) . 3_766
U1 S2 K1 117.178(17) . 3_766
K1 S2 K1 79.977(15) . 3_766
S2 S1 U1 68.442(17) . .
S2 S1 K1 77.29(2) . .
U1 S1 K1 125.544(19) . .
S2 S1 K1 74.72(2) . 3_766
U1 S1 K1 122.422(18) . 3_766
K1 S1 K1 85.021(16) . 3_766
O1 K1 O2 121.19(5) . .
O1 K1 S1 118.44(3) . .
O2 K1 S1 103.86(3) . .
O1 K1 C17 91.39(5) . 3_766
O2 K1 C17 69.92(5) . 3_766
S1 K1 C17 145.77(4) . 3_766
O1 K1 S1 79.67(3) . 3_766
O2 K1 S1 137.24(3) . 3_766
S1 K1 S1 94.979(16) . 3_766
C17 K1 S1 72.96(4) 3_766 3_766
O1 K1 S2 81.51(3) . .
O2 K1 S2 131.31(3) . .
S1 K1 S2 37.072(13) . .
C17 K1 S2 158.05(4) 3_766 .
S1 K1 S2 85.306(15) 3_766 .
O1 K1 S2 114.53(3) . 3_766
O2 K1 S2 106.07(3) . 3_766
S1 K1 S2 87.067(16) . 3_766
C17 K1 S2 64.03(4) 3_766 3_766
S1 K1 S2 36.317(12) 3_766 3_766
S2 K1 S2 100.021(15) . 3_766
O1 K1 K1 102.09(3) . 3_766
O2 K1 K1 136.72(4) . 3_766
S1 K1 K1 48.799(12) . 3_766
C17 K1 K1 112.17(4) 3_766 3_766
S1 K1 K1 46.179(12) 3_766 3_766
S2 K1 K1 50.234(12) . 3_766
S2 K1 K1 49.788(12) 3_766 3_766
N1 Si1 C1 111.00(9) . .
N1 Si1 C6 112.10(8) . .
C1 Si1 C6 106.67(10) . .
N1 Si1 C5 112.90(8) . .
C1 Si1 C5 108.00(9) . .
C6 Si1 C5 105.82(10) . .
N1 Si2 C3 111.79(9) . .
N1 Si2 C4 110.29(8) . .
C3 Si2 C4 109.54(10) . .
N1 Si2 C2 114.39(9) . .
C3 Si2 C2 105.74(10) . .
C4 Si2 C2 104.75(10) . .
N2 Si3 C7 111.32(8) . .
N2 Si3 C8 111.59(9) . .
C7 Si3 C8 107.52(9) . .
N2 Si3 C12 113.95(8) . .
C7 Si3 C12 104.39(9) . .
C8 Si3 C12 107.63(9) . .
N2 Si4 C10 113.60(8) . .
N2 Si4 C11 111.80(8) . .
C10 Si4 C11 106.91(9) . .
N2 Si4 C9 114.31(8) . .
C10 Si4 C9 105.06(9) . .
C11 Si4 C9 104.40(9) . .
N3 Si5 C18 115.16(9) . .
N3 Si5 C13 112.30(9) . .
C18 Si5 C13 108.20(11) . .
N3 Si5 C14 108.54(8) . .
C18 Si5 C14 102.96(10) . .
C13 Si5 C14 109.17(10) . .
N3 Si6 C17 111.73(9) . .
N3 Si6 C16 111.50(9) . .
C17 Si6 C16 109.02(10) . .
N3 Si6 C15 114.87(10) . .
C17 Si6 C15 102.92(11) . .
C16 Si6 C15 106.27(13) . .
Si2 N1 Si1 118.76(9) . .
Si2 N1 U1 121.87(8) . .
Si1 N1 U1 117.60(8) . .
Si4 N2 Si3 115.50(8) . .
Si4 N2 U1 128.82(8) . .
Si3 N2 U1 115.55(7) . .
Si5 N3 Si6 119.86(8) . .
Si5 N3 U1 114.10(7) . .
Si6 N3 U1 126.03(8) . .
O2 C20 C19 116.1(2) . .
O2 C20 H63 108.3 . .
C19 C20 H63 108.3 . .
O2 C20 H62 108.3 . .
C19 C20 H62 108.3 . .
H63 C20 H62 107.4 . .
C25 O1 C24 113.45(16) . .
C25 O1 K1 129.08(13) . .
C24 O1 K1 117.44(12) . .
Si1 C1 H1 109.5 . .
Si1 C1 H3 109.5 . .
H1 C1 H3 109.5 . .
Si1 C1 H2 109.5 . .
H1 C1 H2 109.5 . .
H3 C1 H2 109.5 . .
Si2 C2 H6 109.5 . .
Si2 C2 H4 109.5 . .
H6 C2 H4 109.5 . .
Si2 C2 H5 109.5 . .
H6 C2 H5 109.5 . .
H4 C2 H5 109.5 . .
Si2 C3 H7 109.5 . .
Si2 C3 H9 109.5 . .
H7 C3 H9 109.5 . .
Si2 C3 H8 109.5 . .
H7 C3 H8 109.5 . .
H9 C3 H8 109.5 . .
Si2 C4 H11 109.5 . .
Si2 C4 H10 109.5 . .
H11 C4 H10 109.5 . .
Si2 C4 H12 109.5 . .
H11 C4 H12 109.5 . .
H10 C4 H12 109.5 . .
Si1 C5 H13 109.5 . .
Si1 C5 H15 109.5 . .
H13 C5 H15 109.5 . .
Si1 C5 H14 109.5 . .
H13 C5 H14 109.5 . .
H15 C5 H14 109.5 . .
Si1 C6 H18 109.5 . .
Si1 C6 H17 109.5 . .
H18 C6 H17 109.5 . .
Si1 C6 H16 109.5 . .
H18 C6 H16 109.5 . .
H17 C6 H16 109.5 . .
Si3 C7 H20 109.5 . .
Si3 C7 H19 109.5 . .
H20 C7 H19 109.5 . .
Si3 C7 H21 109.5 . .
H20 C7 H21 109.5 . .
H19 C7 H21 109.5 . .
Si3 C8 H22 109.5 . .
Si3 C8 H24 109.5 . .
H22 C8 H24 109.5 . .
Si3 C8 H23 109.5 . .
H22 C8 H23 109.5 . .
H24 C8 H23 109.5 . .
Si4 C9 H25 109.5 . .
Si4 C9 H26 109.5 . .
H25 C9 H26 109.5 . .
Si4 C9 H27 109.5 . .
H25 C9 H27 109.5 . .
H26 C9 H27 109.5 . .
Si4 C10 H30 109.5 . .
Si4 C10 H29 109.5 . .
H30 C10 H29 109.5 . .
Si4 C10 H28 109.5 . .
H30 C10 H28 109.5 . .
H29 C10 H28 109.5 . .
Si4 C11 H31 109.5 . .
Si4 C11 H32 109.5 . .
H31 C11 H32 109.5 . .
Si4 C11 H33 109.5 . .
H31 C11 H33 109.5 . .
H32 C11 H33 109.5 . .
Si3 C12 H36 109.5 . .
Si3 C12 H34 109.5 . .
H36 C12 H34 109.5 . .
Si3 C12 H35 109.5 . .
H36 C12 H35 109.5 . .
H34 C12 H35 109.5 . .
Si5 C13 H37 109.5 . .
Si5 C13 H38 109.5 . .
H37 C13 H38 109.5 . .
Si5 C13 H39 109.5 . .
H37 C13 H39 109.5 . .
H38 C13 H39 109.5 . .
Si5 C14 H41 109.5 . .
Si5 C14 H40 109.5 . .
H41 C14 H40 109.5 . .
Si5 C14 H42 109.5 . .
H41 C14 H42 109.5 . .
H40 C14 H42 109.5 . .
Si6 C15 H43 109.5 . .
Si6 C15 H44 109.5 . .
H43 C15 H44 109.5 . .
Si6 C15 H45 109.5 . .
H43 C15 H45 109.5 . .
H44 C15 H45 109.5 . .
Si6 C16 H47 109.5 . .
Si6 C16 H46 109.5 . .
H47 C16 H46 109.5 . .
Si6 C16 H48 109.5 . .
H47 C16 H48 109.5 . .
H46 C16 H48 109.5 . .
Si6 C17 K1 142.29(10) . 3_766
Si6 C17 H17A 111.8(16) . .
K1 C17 H17A 46.6(15) 3_766 .
Si6 C17 H17B 111.0(14) . .
K1 C17 H17B 105.5(14) 3_766 .
H17A C17 H17B 107(2) . .
Si6 C17 H17C 107.8(16) . .
K1 C17 H17C 65.7(16) 3_766 .
H17A C17 H17C 109(2) . .
H17B C17 H17C 111(2) . .
Si5 C18 H53 109.5 . .
Si5 C18 H52 109.5 . .
H53 C18 H52 109.5 . .
Si5 C18 H54 109.5 . .
H53 C18 H54 109.5 . .
H52 C18 H54 109.5 . .
C20 C19 H64 109.5 . .
C20 C19 H55 109.5 . .
H64 C19 H55 109.5 . .
C20 C19 H57 109.5 . .
H64 C19 H57 109.5 . .
H55 C19 H57 109.5 . .
C21 O2 C20 113.53(18) . .
C21 O2 K1 116.57(13) . .
C20 O2 K1 128.92(14) . .
O2 C21 C22 109.27(19) . .
O2 C21 H21A 109.8 . .
C22 C21 H21A 109.8 . .
O2 C21 H21B 109.8 . .
C22 C21 H21B 109.8 . .
H21A C21 H21B 108.3 . .
C21 C22 H60 109.5 . .
C21 C22 H56 109.5 . .
H60 C22 H56 109.5 . .
C21 C22 H59 109.5 . .
H60 C22 H59 109.5 . .
H56 C22 H59 109.5 . .
C24 C23 H65 109.5 . .
C24 C23 H75 109.5 . .
H65 C23 H75 109.5 . .
C24 C23 H67 109.5 . .
H65 C23 H67 109.5 . .
H75 C23 H67 109.5 . .
O1 C24 C23 113.55(18) . .
O1 C24 H68 108.9 . .
C23 C24 H68 108.9 . .
O1 C24 H69 108.9 . .
C23 C24 H69 108.9 . .
H68 C24 H69 107.7 . .
O1 C25 C26 109.37(19) . .
O1 C25 H25A 109.8 . .
C26 C25 H25A 109.8 . .
O1 C25 H25B 109.8 . .
C26 C25 H25B 109.8 . .
H25A C25 H25B 108.2 . .
C25 C26 H71 109.5 . .
C25 C26 H66 109.5 . .
H71 C26 H66 109.5 . .
C25 C26 H70 109.5 . .
H71 C26 H70 109.5 . .
H66 C26 H70 109.5 . .

loop_
_geom_bond_atom_site_label_1
_geom_bond_atom_site_label_2
_geom_bond_distance
_geom_bond_site_symmetry_2
U1 N1 2.2740(15) .
U1 N2 2.2947(14) .
U1 N3 2.2968(14) .
U1 S1 2.6984(5) .
U1 S2 2.7448(5) .
S2 S1 2.1031(7) .
S2 K1 3.4032(6) .
S2 K1 3.4254(7) 3_766
S1 K1 3.1782(6) .
S1 K1 3.3143(7) 3_766
K1 O1 2.6885(14) .
K1 O2 2.8923(16) .
K1 C17 3.282(2) 3_766
K1 S1 3.3143(7) 3_766
K1 S2 3.4254(7) 3_766
K1 K1 4.3883(9) 3_766
Si1 N1 1.7392(16) .
Si1 C1 1.874(2) .
Si1 C6 1.875(2) .
Si1 C5 1.877(2) .
Si2 N1 1.7326(16) .
Si2 C3 1.869(2) .
Si2 C4 1.874(2) .
Si2 C2 1.878(2) .
Si3 N2 1.7535(16) .
Si3 C7 1.8701(19) .
Si3 C8 1.874(2) .
Si3 C12 1.874(2) .
Si4 N2 1.7452(15) .
Si4 C10 1.878(2) .
Si4 C11 1.879(2) .
Si4 C9 1.881(2) .
Si5 N3 1.7273(15) .
Si5 C18 1.867(2) .
Si5 C13 1.869(2) .
Si5 C14 1.878(2) .
Si6 N3 1.7357(16) .
Si6 C17 1.867(2) .
Si6 C16 1.873(2) .
Si6 C15 1.877(2) .
C20 O2 1.457(3) .
C20 C19 1.470(4) .
C20 H63 0.9900 .
C20 H62 0.9900 .
O1 C25 1.420(3) .
O1 C24 1.428(3) .
C1 H1 0.9800 .
C1 H3 0.9800 .
C1 H2 0.9800 .
C2 H6 0.9800 .
C2 H4 0.9800 .
C2 H5 0.9800 .
C3 H7 0.9800 .
C3 H9 0.9800 .
C3 H8 0.9800 .
C4 H11 0.9800 .
C4 H10 0.9800 .
C4 H12 0.9800 .
C5 H13 0.9800 .
C5 H15 0.9800 .
C5 H14 0.9800 .
C6 H18 0.9800 .
C6 H17 0.9800 .
C6 H16 0.9800 .
C7 H20 0.9800 .
C7 H19 0.9800 .
C7 H21 0.9800 .
C8 H22 0.9800 .
C8 H24 0.9800 .
C8 H23 0.9800 .
C9 H25 0.9800 .
C9 H26 0.9800 .
C9 H27 0.9800 .
C10 H30 0.9800 .
C10 H29 0.9800 .
C10 H28 0.9800 .
C11 H31 0.9800 .
C11 H32 0.9800 .
C11 H33 0.9800 .
C12 H36 0.9800 .
C12 H34 0.9800 .
C12 H35 0.9800 .
C13 H37 0.9800 .
C13 H38 0.9800 .
C13 H39 0.9800 .
C14 H41 0.9800 .
C14 H40 0.9800 .
C14 H42 0.9800 .
C15 H43 0.9800 .
C15 H44 0.9800 .
C15 H45 0.9800 .
C16 H47 0.9800 .
C16 H46 0.9800 .
C16 H48 0.9800 .
C17 K1 3.282(2) 3_766
C17 H17A 0.91(3) .
C17 H17B 0.99(3) .
C17 H17C 0.93(3) .
C18 H53 0.9800 .
C18 H52 0.9800 .
C18 H54 0.9800 .
C19 H64 0.9800 .
C19 H55 0.9800 .
C19 H57 0.9800 .
O2 C21 1.415(3) .
C21 C22 1.512(3) .
C21 H21A 0.9900 .
C21 H21B 0.9900 .
C22 H60 0.9800 .
C22 H56 0.9800 .
C22 H59 0.9800 .
C23 C24 1.507(3) .
C23 H65 0.9800 .
C23 H75 0.9800 .
C23 H67 0.9800 .
C24 H68 0.9900 .
C24 H69 0.9900 .
C25 C26 1.491(4) .
C25 H25A 0.9900 .
C25 H25B 0.9900 .
C26 H71 0.9800 .
C26 H66 0.9800 .
C26 H70 0.9800 .

loop_
_geom_torsion_atom_site_label_1
_geom_torsion_atom_site_label_2
_geom_torsion_atom_site_label_3
_geom_torsion_atom_site_label_4
_geom_torsion
_geom_torsion_site_symmetry_1
_geom_torsion_site_symmetry_4
N1 U1 S2 S1 113.55(4) . .
N2 U1 S2 S1 -6.28(7) . .
N3 U1 S2 S1 -123.26(4) . .
N1 U1 S2 K1 69.62(4) . .
N2 U1 S2 K1 -50.21(7) . .
N3 U1 S2 K1 -167.19(4) . .
S1 U1 S2 K1 -43.932(19) . .
N1 U1 S2 K1 161.58(4) . 3_766
N2 U1 S2 K1 41.75(7) . 3_766
N3 U1 S2 K1 -75.23(4) . 3_766
S1 U1 S2 K1 48.03(2) . 3_766
K1 S2 S1 U1 136.878(16) . .
K1 S2 S1 U1 -134.874(15) 3_766 .
U1 S2 S1 K1 -136.878(16) . .
K1 S2 S1 K1 88.248(14) 3_766 .
U1 S2 S1 K1 134.874(15) . 3_766
K1 S2 S1 K1 -88.248(14) . 3_766
N1 U1 S1 S2 -72.21(4) . .
N2 U1 S1 S2 176.26(4) . .
N3 U1 S1 S2 69.00(5) . .
N1 U1 S1 K1 -17.18(5) . .
N2 U1 S1 K1 -128.71(4) . .
N3 U1 S1 K1 124.03(5) . .
S2 U1 S1 K1 55.03(2) . .
N1 U1 S1 K1 -126.29(4) . 3_766
N2 U1 S1 K1 122.18(4) . 3_766
N3 U1 S1 K1 14.92(5) . 3_766
S2 U1 S1 K1 -54.08(2) . 3_766
S2 S1 K1 O1 5.51(4) . .
U1 S1 K1 O1 -45.87(4) . .
K1 S1 K1 O1 80.94(4) 3_766 .
S2 S1 K1 O2 143.26(4) . .
U1 S1 K1 O2 91.87(4) . .
K1 S1 K1 O2 -141.31(4) 3_766 .
S2 S1 K1 C17 -142.17(7) . 3_766
U1 S1 K1 C17 166.45(7) . 3_766
K1 S1 K1 C17 -66.74(7) 3_766 3_766
S2 S1 K1 S1 -75.43(2) . 3_766
U1 S1 K1 S1 -126.81(3) . 3_766
K1 S1 K1 S1 0.0 3_766 3_766
U1 S1 K1 S2 -51.38(2) . .
K1 S1 K1 S2 75.43(2) 3_766 .
S2 S1 K1 S2 -110.908(19) . 3_766
U1 S1 K1 S2 -162.29(2) . 3_766
K1 S1 K1 S2 -35.478(12) 3_766 3_766
S2 S1 K1 K1 -75.43(2) . 3_766
U1 S1 K1 K1 -126.81(3) . 3_766
S1 S2 K1 O1 -175.10(4) . .
U1 S2 K1 O1 -130.97(3) . .
K1 S2 K1 O1 113.57(3) 3_766 .
S1 S2 K1 O2 -50.64(5) . .
U1 S2 K1 O2 -6.51(5) . .
K1 S2 K1 O2 -121.97(5) 3_766 .
U1 S2 K1 S1 44.135(19) . .
K1 S2 K1 S1 -71.33(2) 3_766 .
S1 S2 K1 C17 112.64(11) . 3_766
U1 S2 K1 C17 156.77(11) . 3_766
K1 S2 K1 C17 41.31(11) 3_766 3_766
S1 S2 K1 S1 104.66(2) . 3_766
U1 S2 K1 S1 148.798(18) . 3_766
K1 S2 K1 S1 33.333(11) 3_766 3_766
S1 S2 K1 S2 71.33(2) . 3_766
U1 S2 K1 S2 115.47(2) . 3_766
K1 S2 K1 S2 0.0 3_766 3_766
S1 S2 K1 K1 71.33(2) . 3_766
U1 S2 K1 K1 115.47(2) . 3_766
C3 Si2 N1 Si1 -86.17(11) . .
C4 Si2 N1 Si1 151.71(10) . .
C2 Si2 N1 Si1 33.96(13) . .
C3 Si2 N1 U1 109.33(10) . .
C4 Si2 N1 U1 -12.80(12) . .
C2 Si2 N1 U1 -130.55(10) . .
C1 Si1 N1 Si2 -70.63(12) . .
C6 Si1 N1 Si2 170.20(10) . .
C5 Si1 N1 Si2 50.79(12) . .
C1 Si1 N1 U1 94.54(10) . .
C6 Si1 N1 U1 -24.64(11) . .
C5 Si1 N1 U1 -144.04(9) . .
N2 U1 N1 Si2 -129.68(8) . .
N3 U1 N1 Si2 -12.54(11) . .
S1 U1 N1 Si2 125.58(8) . .
S2 U1 N1 Si2 82.84(8) . .
N2 U1 N1 Si1 65.64(9) . .
N3 U1 N1 Si1 -177.22(7) . .
S1 U1 N1 Si1 -39.09(9) . .
S2 U1 N1 Si1 -81.83(8) . .
C10 Si4 N2 Si3 -73.26(11) . .
C11 Si4 N2 Si3 47.84(11) . .
C9 Si4 N2 Si3 166.17(9) . .
C10 Si4 N2 U1 111.18(11) . .
C11 Si4 N2 U1 -127.72(10) . .
C9 Si4 N2 U1 -9.38(13) . .
C7 Si3 N2 Si4 154.61(9) . .
C8 Si3 N2 Si4 -85.27(11) . .
C12 Si3 N2 Si4 36.89(12) . .
C7 Si3 N2 U1 -29.23(10) . .
C8 Si3 N2 U1 90.89(10) . .
C12 Si3 N2 U1 -146.95(8) . .
N1 U1 N2 Si4 24.73(11) . .
N3 U1 N2 Si4 -105.84(10) . .
S1 U1 N2 Si4 134.44(9) . .
S2 U1 N2 Si4 138.97(7) . .
N1 U1 N2 Si3 -150.82(7) . .
N3 U1 N2 Si3 78.61(8) . .
S1 U1 N2 Si3 -41.11(7) . .
S2 U1 N2 Si3 -36.59(11) . .
C18 Si5 N3 Si6 -39.71(14) . .
C13 Si5 N3 Si6 84.74(12) . .
C14 Si5 N3 Si6 -154.47(10) . .
C18 Si5 N3 U1 141.27(10) . .
C13 Si5 N3 U1 -94.28(10) . .
C14 Si5 N3 U1 26.51(10) . .
C17 Si6 N3 Si5 -138.08(10) . .
C16 Si6 N3 Si5 99.64(12) . .
C15 Si6 N3 Si5 -21.33(15) . .
C17 Si6 N3 U1 40.81(13) . .
C16 Si6 N3 U1 -81.47(13) . .
C15 Si6 N3 U1 157.57(12) . .
N1 U1 N3 Si5 -69.58(9) . .
N2 U1 N3 Si5 50.78(9) . .
S1 U1 N3 Si5 156.49(6) . .
S2 U1 N3 Si5 -161.60(7) . .
N1 U1 N3 Si6 111.47(10) . .
N2 U1 N3 Si6 -128.17(9) . .
S1 U1 N3 Si6 -22.46(11) . .
S2 U1 N3 Si6 19.45(9) . .
O2 K1 O1 C25 6.73(19) . .
S1 K1 O1 C25 136.99(16) . .
C17 K1 O1 C25 -60.52(17) 3_766 .
S1 K1 O1 C25 -132.92(17) 3_766 .
S2 K1 O1 C25 140.34(17) . .
S2 K1 O1 C25 -122.46(17) 3_766 .
K1 K1 O1 C25 -173.56(17) 3_766 .
O2 K1 O1 C24 -175.10(12) . .
S1 K1 O1 C24 -44.84(13) . .
C17 K1 O1 C24 117.65(13) 3_766 .
S1 K1 O1 C24 45.25(12) 3_766 .
S2 K1 O1 C24 -41.49(12) . .
S2 K1 O1 C24 55.71(13) 3_766 .
K1 K1 O1 C24 4.61(13) 3_766 .
N3 Si6 C17 K1 -77.88(17) . 3_766
C16 Si6 C17 K1 45.81(18) . 3_766
C15 Si6 C17 K1 158.34(16) . 3_766
C19 C20 O2 C21 72.1(3) . .
C19 C20 O2 K1 -96.1(2) . .
O1 K1 O2 C21 -162.74(13) . .
S1 K1 O2 C21 60.98(14) . .
C17 K1 O2 C21 -83.75(14) 3_766 .
S1 K1 O2 C21 -52.50(16) 3_766 .
S2 K1 O2 C21 89.67(14) . .
S2 K1 O2 C21 -29.95(14) 3_766 .
K1 K1 O2 C21 17.67(16) 3_766 .
O1 K1 O2 C20 5.12(19) . .
S1 K1 O2 C20 -131.15(17) . .
C17 K1 O2 C20 84.12(18) 3_766 .
S1 K1 O2 C20 115.37(17) 3_766 .
S2 K1 O2 C20 -102.46(18) . .
S2 K1 O2 C20 137.92(17) 3_766 .
K1 K1 O2 C20 -174.46(16) 3_766 .
C20 O2 C21 C22 170.4(2) . .
K1 O2 C21 C22 -19.9(2) . .
C25 O1 C24 C23 -71.9(2) . .
K1 O1 C24 C23 109.67(18) . .
C24 O1 C25 C26 -167.70(18) . .
K1 O1 C25 C26 10.5(3) . .
